data_7024540
loop_
_publ_author_name
'Prescimone, Alessandro'
'Sanchez-Benitez, Javier'
'Kamenev, Konstantin K.'
'Moggach, Stephen A.'
'Warren, John E.'
'Lennie, Alistair R.'
'Murrie, Mark'
'Parsons, Simon'
'Brechin, Euan K.'

_publ_section_title
;
 High pressure studies of hydroxo-bridged Cu(II) dimers.
;
_journal_issue 1
_journal_name_full 'Dalton transactions (Cambridge, England : 2003)'
_journal_page_first 113
_journal_page_last 123
_journal_paper_doi 10.1039/b918287j
_journal_volume 39
_journal_year 2010
_chemical_compound_source 'Alessandro Prescimone'
_chemical_formula_moiety '[Cu2(OH)2(H2O)2(tmen)2][ClO4]2'
_chemical_formula_sum 'C12 H38 Cl2 Cu2 N4 O12'
_chemical_formula_weight 628.46
_space_group_IT_number 14
_symmetry_cell_setting monoclinic
_symmetry_space_group_name_Hall '-P 2ybc'
_symmetry_space_group_name_H-M 'P 1 21/c 1'
_atom_sites_solution_hydrogens geom
_atom_sites_solution_primary 'From ambient pressure structure'
_audit_creation_date 09-07-13
_audit_creation_method CRYSTALS_ver_12.86
_cell_angle_alpha 90
_cell_angle_beta 107.386(3)
_cell_angle_gamma 90
_cell_formula_units_Z 2
_cell_length_a 7.6403(3)
_cell_length_b 14.7724(4)
_cell_length_c 11.1904(4)
_cell_measurement_reflns_used 3516
_cell_measurement_temperature 300
_cell_measurement_theta_max 16
_cell_measurement_theta_min 2
_cell_volume 1205.31(7)
_computing_cell_refinement 'Apex2 (Bruker AXS, 2006)'
_computing_data_collection 'Apex2 (Bruker AXS, 2006)'
_computing_data_reduction 'Apex2 (Bruker AXS, 2006)'
_computing_molecular_graphics 'CAMERON (Watkin et al., 1996)'
_computing_publication_material 'CRYSTALS (Betteridge et al., 2003)'
_computing_structure_refinement 'CRYSTALS (Betteridge et al., 2003)'
_computing_structure_solution 'SIR92 (Altomare et al., 1994)'
_diffrn_ambient_pressure 700000
_diffrn_ambient_temperature 300
_diffrn_measured_fraction_theta_full 0.751
_diffrn_measured_fraction_theta_max 0.668
_diffrn_measurement_device 'Bruker SMART APEX-II on Station 9.8, SRS'
_diffrn_measurement_device_type Area
_diffrn_measurement_method \w
_diffrn_radiation_monochromator silicon
_diffrn_radiation_type Synchrotron
_diffrn_radiation_wavelength 0.48690
_diffrn_reflns_av_R_equivalents 0.084
_diffrn_reflns_limit_h_max 7
_diffrn_reflns_limit_h_min -8
_diffrn_reflns_limit_k_max 17
_diffrn_reflns_limit_k_min -18
_diffrn_reflns_limit_l_max 13
_diffrn_reflns_limit_l_min -13
_diffrn_reflns_number 11243
_diffrn_reflns_theta_full 13.464
_diffrn_reflns_theta_max 17.716
_diffrn_reflns_theta_min 2.134
_diffrn_standards_number 0
_exptl_absorpt_coefficient_mu 2.048
_exptl_absorpt_correction_T_max 0.85
_exptl_absorpt_correction_T_min 0.38
_exptl_absorpt_correction_type multi-scan
_exptl_absorpt_process_details 'SADABS (Siemens, 1996)'
_exptl_crystal_colour blue
_exptl_crystal_density_diffrn 1.720
_exptl_crystal_density_method 'not measured'
_exptl_crystal_description block
_exptl_crystal_F_000 644
_exptl_crystal_size_max 0.12
_exptl_crystal_size_mid 0.10
_exptl_crystal_size_min 0.08
_refine_diff_density_max 1.09
_refine_diff_density_min -0.86
_refine_ls_extinction_method None
_refine_ls_goodness_of_fit_ref 1.1092
_refine_ls_hydrogen_treatment constr
_refine_ls_matrix_type full
_refine_ls_number_parameters 118
_refine_ls_number_reflns 1122
_refine_ls_number_restraints 42
_refine_ls_R_factor_all 0.1139
_refine_ls_R_factor_gt 0.0829
_refine_ls_shift/su_max 0.000230
_refine_ls_structure_factor_coef F
_refine_ls_weighting_details
;
Method, part 1, Chebychev polynomial, (Watkin, 1994, Prince, 1982)
[weight] = 1.0/[A~0~*T~0~(x)+A~1~*T~1~(x) ... +A~n-1~]*T~n-1~(x)]
where A~i~ are the Chebychev coefficients listed below and x= Fcalc/Fmax
Method = Robust Weighting (Prince, 1982)
W = [weight] * [1-(deltaF/6*sigmaF)^2^]^2^
A~i~ are:
0.709 0.571 0.270
;
_refine_ls_weighting_scheme calc
_refine_ls_wR_factor_all 0.1193
_refine_ls_wR_factor_gt 0.0985
_refine_ls_wR_factor_ref 0.0985
_reflns_limit_h_max 8
_reflns_limit_h_min -7
_reflns_limit_k_max 18
_reflns_limit_k_min 0
_reflns_limit_l_max 13
_reflns_limit_l_min 0
_reflns_number_gt 1122
_reflns_number_total 1646
_reflns_threshold_expression I>2.0\s(I)
_oxford_diffrn_Wilson_B_factor 0.00
_oxford_diffrn_Wilson_scale 0.00
_oxford_refine_ls_r_factor_ref 0.0829
_oxford_refine_ls_scale 0.2632(17)
_oxford_reflns_number_all 1626
_oxford_reflns_threshold_expression_ref I>2.0\s(I)
_oxford_structure_analysis_title 'cu2004 in P2(1)/c'
_cod_data_source_file b918287j.txt
_cod_data_source_block cu2004
_cod_depositor_comments
;
The following automatic conversions were performed:

'_symmetry_cell_setting' value 'Monoclinic' changed to 'monoclinic'
according to /home/saulius/struct/CIF-dictionaries/cif_core.dic
dictionary named 'cif_core.dic' version 2.4.2 from 2011-04-26.

Automatic conversion script
Id: cif_fix_values 1891 2012-01-12 08:04:46Z andrius 
;
_cod_original_sg_symbol_H-M 'P 1 21/c 1 '
_cod_original_formula_sum 'C12 H38 Cl2 Cu2 N4 O12.00'
_cod_database_code 7024540

loop_
_symmetry_equiv_pos_as_xyz
x,y,z
-x,-y,-z
-x,y+1/2,-z+1/2
x,-y+1/2,z+1/2

loop_
_atom_site_label
_atom_site_type_symbol
_atom_site_fract_x
_atom_site_fract_y
_atom_site_fract_z
_atom_site_U_iso_or_equiv
_atom_site_occupancy
_atom_site_adp_type
_atom_site_refinement_flags_posn
_atom_site_refinement_flags_adp
_oxford_atom_site_special_shape
Cu1 Cu 1.0021(2) 0.55965(8) 0.89495(11) 0.0584 1.0000 Uani . . .
N11 N 1.1722(13) 0.6552(5) 0.8621(7) 0.0546 1.0000 Uani . U .
N21 N 0.8749(12) 0.5623(5) 0.7064(7) 0.0440 1.0000 Uani . U .
C11 C 1.0821(18) 0.6900(7) 0.7379(9) 0.0647 1.0000 Uani . U .
C21 C 0.994(2) 0.6144(8) 0.6517(10) 0.0643 1.0000 Uani . U .
C31 C 1.2057(19) 0.7328(6) 0.9490(10) 0.0661 1.0000 Uani . U .
C41 C 1.348(2) 0.6129(7) 0.8732(13) 0.0766 1.0000 Uani . U .
C51 C 0.8503(19) 0.4699(6) 0.6517(10) 0.0683 1.0000 Uani . U .
C61 C 0.6941(18) 0.6049(7) 0.6809(11) 0.0692 1.0000 Uani . U .
Cl1 Cl 0.6256(4) 0.63097(15) 0.2806(3) 0.0600 1.0000 Uani . . .
O1 O 0.6550(17) 0.5520(6) 0.3562(9) 0.0876 1.0000 Uani . . .
O10 O 0.8620(17) 0.4643(7) 0.9342(7) 0.1105 1.0000 Uani . . .
O11 O 0.827(3) 0.6703(11) 0.9792(19) 0.164(6) 1.0000 Uiso . . .
O100 O 0.619(2) 0.6632(7) 0.2666(13) 0.111(4) 3.0000 Uiso . . Annulus
H111 H 1.1711 0.7219 0.7062 0.0803 1.0000 Uiso R . .
H112 H 0.9872 0.7317 0.7437 0.0803 1.0000 Uiso R . .
H211 H 1.0908 0.5748 0.6423 0.0811 1.0000 Uiso R . .
H212 H 0.9242 0.6381 0.5706 0.0810 1.0000 Uiso R . .
H311 H 1.2720 0.7123 1.0316 0.0978 1.0000 Uiso R . .
H313 H 1.2750 0.7788 0.9225 0.0979 1.0000 Uiso R . .
H312 H 1.0899 0.7577 0.9504 0.0981 1.0000 Uiso R . .
H413 H 1.4031 0.5963 0.9593 0.1239 1.0000 Uiso R . .
H411 H 1.4258 0.6545 0.8477 0.1240 1.0000 Uiso R . .
H412 H 1.3304 0.5599 0.8215 0.1240 1.0000 Uiso R . .
H512 H 0.7515 0.4410 0.6736 0.1010 1.0000 Uiso R . .
H511 H 0.9608 0.4357 0.6854 0.1010 1.0000 Uiso R . .
H513 H 0.8214 0.4734 0.5623 0.1010 1.0000 Uiso R . .
H611 H 0.6228 0.5728 0.7242 0.1010 1.0000 Uiso R . .
H613 H 0.7084 0.6666 0.7088 0.1011 1.0000 Uiso R . .
H612 H 0.6327 0.6035 0.5922 0.1011 1.0000 Uiso R . .
H101 H 0.7621 0.4526 0.8837 0.1520 1.0000 Uiso R . .

loop_
_atom_site_aniso_label
_atom_site_aniso_U_11
_atom_site_aniso_U_22
_atom_site_aniso_U_33
_atom_site_aniso_U_23
_atom_site_aniso_U_13
_atom_site_aniso_U_12
Cu1 0.0749(12) 0.0631(8) 0.0362(7) 0.0084(5) 0.0153(6) -0.0286(6)
N11 0.075(7) 0.045(4) 0.043(4) 0.005(3) 0.016(4) -0.011(3)
N21 0.052(6) 0.054(4) 0.031(4) 0.003(3) 0.019(4) -0.005(3)
C11 0.082(9) 0.070(7) 0.048(5) 0.007(4) 0.027(6) -0.022(5)
C21 0.080(10) 0.083(7) 0.034(5) 0.002(4) 0.024(6) -0.023(5)
C31 0.087(10) 0.049(6) 0.062(6) -0.010(4) 0.021(6) -0.004(5)
C41 0.096(12) 0.064(7) 0.090(9) -0.019(6) 0.059(8) -0.003(6)
C51 0.096(10) 0.050(6) 0.053(6) -0.007(4) 0.012(6) -0.004(5)
C61 0.077(9) 0.062(6) 0.060(6) -0.007(4) 0.009(6) 0.003(5)
Cl1 0.0496(19) 0.0582(15) 0.0660(16) 0.0092(10) 0.0078(14) 0.0008(9)
O1 0.115(9) 0.090(6) 0.069(6) 0.019(4) 0.043(6) 0.016(5)
O10 0.139(10) 0.140(8) 0.040(4) 0.020(4) 0.006(6) -0.099(8)

loop_
_atom_type_symbol
_atom_type_scat_dispersion_real
_atom_type_scat_dispersion_imag
_atom_type_scat_Cromer_Mann_a1
_atom_type_scat_Cromer_Mann_b1
_atom_type_scat_Cromer_Mann_a2
_atom_type_scat_Cromer_Mann_b2
_atom_type_scat_Cromer_Mann_a3
_atom_type_scat_Cromer_Mann_b3
_atom_type_scat_Cromer_Mann_a4
_atom_type_scat_Cromer_Mann_b4
_atom_type_scat_Cromer_Mann_c
_atom_type_scat_source
C 0.0010 0.0010 2.3100 20.8439 1.0200 10.2075 1.5886 0.5687 0.8650 51.6512 0.2156 'International Tables Vol C 4.2.6.8 and 6.1.1.4'
H 0.0000 0.0000 0.4930 10.5109 0.3229 26.1257 0.1402 3.1424 0.0408 57.7998 0.0030 'International Tables Vol C 4.2.6.8 and 6.1.1.4'
N 0.0020 0.0010 12.2126 0.0057 3.1322 9.8933 2.0125 28.9975 1.1663 0.5826 -11.5290 'International Tables Vol C 4.2.6.8 and 6.1.1.4'
O 0.0040 0.0030 3.0485 13.2771 2.2868 5.7011 1.5463 0.3239 0.8670 32.9089 0.2508 'International Tables Vol C 4.2.6.8 and 6.1.1.4'
Cl 0.0780 0.0740 11.4604 0.0104 7.1964 1.1662 6.2556 18.5194 1.6455 47.7784 -9.5574 'International Tables Vol C 4.2.6.8 and 6.1.1.4'
Cu 0.2950 0.6400 13.3380 3.5828 7.1676 0.2470 5.6158 11.3966 1.6735 64.8126 1.1910 'International Tables Vol C 4.2.6.8 and 6.1.1.4'

loop_
_geom_angle_atom_site_label_1
_geom_angle_site_symmetry_1
_geom_angle_atom_site_label_2
_geom_angle_atom_site_label_3
_geom_angle_site_symmetry_3
_geom_angle
_geom_angle_publ_flag
Cu1 2_767 Cu1 O10 2_767 39.2(2) yes
Cu1 2_767 Cu1 N11 . 136.3(2) yes
O10 2_767 Cu1 N11 . 97.1(3) yes
Cu1 2_767 Cu1 N21 . 136.1(2) yes
O10 2_767 Cu1 N21 . 169.4(5) yes
N11 . Cu1 N21 . 86.1(3) yes
Cu1 2_767 Cu1 O10 . 39.7(2) yes
O10 2_767 Cu1 O10 . 78.9(3) yes
N11 . Cu1 O10 . 174.8(5) yes
N21 . Cu1 O10 . 97.2(3) yes
Cu1 2_767 Cu1 O11 . 87.4(5) yes
O10 2_767 Cu1 O11 . 86.3(6) yes
N11 . Cu1 O11 . 93.3(5) yes
N21 . Cu1 O11 . 103.7(5) yes
O10 . Cu1 O11 . 89.8(7) yes
Cu1 . N11 C11 . 106.0(6) yes
Cu1 . N11 C31 . 114.6(8) yes
C11 . N11 C31 . 107.2(7) yes
Cu1 . N11 C41 . 108.1(7) yes
C11 . N11 C41 . 113.4(11) yes
C31 . N11 C41 . 107.7(9) yes
Cu1 . N21 C21 . 106.2(5) yes
Cu1 . N21 C51 . 111.8(5) yes
C21 . N21 C51 . 109.3(10) yes
Cu1 . N21 C61 . 109.8(7) yes
C21 . N21 C61 . 111.2(9) yes
C51 . N21 C61 . 108.6(8) yes
N11 . C11 C21 . 110.3(8) yes
N11 . C11 H111 . 109.7 no
C21 . C11 H111 . 110.7 no
N11 . C11 H112 . 108.1 no
C21 . C11 H112 . 108.5 no
H111 . C11 H112 . 109.6 no
C11 . C21 N21 . 109.8(10) yes
C11 . C21 H211 . 108.0 no
N21 . C21 H211 . 108.5 no
C11 . C21 H212 . 110.5 no
N21 . C21 H212 . 110.1 no
H211 . C21 H212 . 109.9 no
N11 . C31 H311 . 109.0 no
N11 . C31 H313 . 110.4 no
H311 . C31 H313 . 109.9 no
N11 . C31 H312 . 109.2 no
H311 . C31 H312 . 109.1 no
H313 . C31 H312 . 109.2 no
N11 . C41 H413 . 108.3 no
N11 . C41 H411 . 110.0 no
H413 . C41 H411 . 109.6 no
N11 . C41 H412 . 110.0 no
H413 . C41 H412 . 109.6 no
H411 . C41 H412 . 109.3 no
N21 . C51 H512 . 108.4 no
N21 . C51 H511 . 109.5 no
H512 . C51 H511 . 109.4 no
N21 . C51 H513 . 110.0 no
H512 . C51 H513 . 109.7 no
H511 . C51 H513 . 109.8 no
N21 . C61 H611 . 109.5 no
N21 . C61 H613 . 109.6 no
H611 . C61 H613 . 109.4 no
N21 . C61 H612 . 109.4 no
H611 . C61 H612 . 109.6 no
H613 . C61 H612 . 109.3 no
Cu1 2_767 O10 Cu1 . 101.1(3) yes
Cu1 2_767 O10 H101 . 139.7 no
Cu1 . O10 H101 . 118.0 no

loop_
_geom_bond_atom_site_label_1
_geom_bond_atom_site_label_2
_geom_bond_site_symmetry_2
_geom_bond_distance
_geom_bond_publ_flag
Cu1 Cu1 2_767 2.946(2) yes
Cu1 O10 2_767 1.916(7) yes
Cu1 N11 . 2.025(9) yes
Cu1 N21 . 2.043(7) yes
Cu1 O10 . 1.899(7) yes
Cu1 O11 . 2.47(2) yes
N11 C11 . 1.449(12) yes
N11 C31 . 1.475(12) yes
N11 C41 . 1.451(18) yes
N21 C21 . 1.460(15) yes
N21 C51 . 1.484(12) yes
N21 C61 . 1.466(16) yes
C11 C21 . 1.497(14) yes
C11 H111 . 0.977 no
C11 H112 . 0.968 no
C21 H211 . 0.971 no
C21 H212 . 0.971 no
C31 H311 . 0.961 no
C31 H313 . 0.961 no
C31 H312 . 0.963 no
C41 H413 . 0.961 no
C41 H411 . 0.957 no
C41 H412 . 0.959 no
C51 H512 . 0.961 no
C51 H511 . 0.959 no
C51 H513 . 0.959 no
C61 H611 . 0.956 no
C61 H613 . 0.959 no
C61 H612 . 0.963 no
Cl1 O1 . 1.419(8) yes
O10 H101 . 0.821 no

loop_
_geom_hbond_atom_site_label_D
_geom_hbond_atom_site_label_H
_geom_hbond_atom_site_label_A
_geom_hbond_angle_DHA
_geom_hbond_distance_DH
_geom_hbond_distance_HA
_geom_hbond_distance_DA
_geom_hbond_publ_flag
C31 H312 O11 126 0.96 2.49 3.150(17) yes
C51 H513 O1 150 0.96 2.56 3.417(17) yes

loop_
_atom_site_oxford_special_label
_atom_site_oxford_special_uiso
_atom_site_oxford_special_size
_atom_site_oxford_special_declination
_atom_site_oxford_special_azimuth
O100 0.111(4) 1.344(10) 0.6083 -0.7930
